data_4302785
loop_
_publ_author_name
'Jianfeng Jiang'
'Myriam Maruani'
'Jonathan Solaimanzadeh'
'Wenfeng Lo'
'Stephen A. Koch'
'Michelle Millar'

_publ_section_title
;
Synthesis and Structure of Analogues for the Ni-Fe Site in Hydrogenase
Enzymes
;
_journal_name_full 'Inorganic Chemistry'
_journal_page_first 6359
_journal_page_last 6361
_journal_paper_doi 10.1021/ic900929u
_journal_volume 48
_journal_year 2009
_chemical_formula_sum 'C36.42 H34 Fe N2 Ni O2 P2 S2'
_chemical_formula_weight 772.28
_chemical_name_common '[(dppe)Ni(u-SEt)2Fe(CN)2(CO)2]6'
_chemical_name_systematic 'diphos nickel bis ethanethiolate iron dicyanide dicarbonyl'
_space_group_IT_number 173
_symmetry_cell_setting hexagonal
_symmetry_Int_Tables_number 173
_symmetry_space_group_name_Hall 'P 6c'
_symmetry_space_group_name_H-M 'P 63'
_atom_sites_solution_hydrogens geom
_atom_sites_solution_primary direct
_atom_sites_solution_secondary difmap
_audit_creation_method SHELXL-97
_cell_angle_alpha 90.00
_cell_angle_beta 90.00
_cell_angle_gamma 120.00
_cell_formula_units_Z 12
_cell_length_a 25.793(5)
_cell_length_b 25.793(5)
_cell_length_c 22.672(9)
_cell_measurement_reflns_used 5053
_cell_measurement_temperature 100(2)
_cell_measurement_theta_max 16.86
_cell_measurement_theta_min 2.39
_cell_volume 13062(6)
_computing_cell_refinement 'Bruker SMART'
_computing_data_collection 'Bruker SMART'
_computing_data_reduction 'Bruker SAINT'
_computing_molecular_graphics 'Bruker SHELXTL'
_computing_publication_material 'Bruker SHELXTL'
_computing_structure_refinement 'SHELXL-97 (Sheldrick, 1997)'
_computing_structure_solution 'SHELXS-97 (Sheldrick, 1990)'
_diffrn_ambient_temperature 100(2)
_diffrn_measured_fraction_theta_full 0.996
_diffrn_measured_fraction_theta_max 0.996
_diffrn_measurement_device_type 'CCD area detector'
_diffrn_measurement_method 'phi and omega scans'
_diffrn_radiation_monochromator graphite
_diffrn_radiation_probe x-ray
_diffrn_radiation_type MoK\a
_diffrn_radiation_wavelength 0.71073
_diffrn_reflns_av_R_equivalents 0.0846
_diffrn_reflns_av_sigmaI/netI 0.1054
_diffrn_reflns_limit_h_max 13
_diffrn_reflns_limit_h_min -27
_diffrn_reflns_limit_k_max 27
_diffrn_reflns_limit_k_min 0
_diffrn_reflns_limit_l_max 24
_diffrn_reflns_limit_l_min 0
_diffrn_reflns_number 11344
_diffrn_reflns_theta_full 22.50
_diffrn_reflns_theta_max 22.50
_diffrn_reflns_theta_min 2.41
_diffrn_source 'fine-focus sealed tube'
_exptl_absorpt_coefficient_mu 0.964
_exptl_absorpt_correction_type none
_exptl_crystal_colour 'dark red'
_exptl_crystal_density_diffrn 1.178
_exptl_crystal_density_method 'not measured'
_exptl_crystal_description 'hexagonal plate'
_exptl_crystal_F_000 4782
_exptl_crystal_recrystallization_method 'CH2Cl2 ether'
_exptl_crystal_size_max .12
_exptl_crystal_size_mid .12
_exptl_crystal_size_min .05
_refine_diff_density_max 0.369
_refine_diff_density_min -0.357
_refine_diff_density_rms 0.074
_refine_ls_abs_structure_details 'Flack H D (1983), Acta Cryst. A39, 876-881'
_refine_ls_abs_structure_Flack 0.52(9)
_refine_ls_extinction_method none
_refine_ls_goodness_of_fit_ref 0.957
_refine_ls_hydrogen_treatment constr
_refine_ls_matrix_type full
_refine_ls_number_parameters 782
_refine_ls_number_reflns 5848
_refine_ls_number_restraints 5
_refine_ls_restrained_S_all 0.957
_refine_ls_R_factor_all 0.1266
_refine_ls_R_factor_gt 0.0661
_refine_ls_shift/su_max 0.618
_refine_ls_shift/su_mean 0.018
_refine_ls_structure_factor_coef Fsqd
_refine_ls_weighting_details 'calc w=1/[\s^2^(Fo^2^)+(0.0860P)^2^+0.0000P] where P=(Fo^2^+2Fc^2^)/3'
_refine_ls_weighting_scheme calc
_refine_ls_wR_factor_gt 0.1528
_refine_ls_wR_factor_ref 0.1747
_reflns_number_gt 2985
_reflns_number_total 5848
_reflns_threshold_expression >2sigma(I)
_cod_data_source_file ic900929u_si_002_2.cif
_cod_data_source_block '[(dppe)Ni(u-SEt)2Fe(CN)2(CO)2]'
_cod_original_cell_volume 13063(6)
_cod_database_code 4302785

loop_
_symmetry_equiv_pos_as_xyz
'x, y, z'
'-y, x-y, z'
'-x+y, -x, z'
'-x, -y, z+1/2'
'y, -x+y, z+1/2'
'x-y, x, z+1/2'

loop_
_atom_site_label
_atom_site_type_symbol
_atom_site_fract_x
_atom_site_fract_y
_atom_site_fract_z
_atom_site_U_iso_or_equiv
_atom_site_adp_type
_atom_site_occupancy
_atom_site_symmetry_multiplicity
_atom_site_calc_flag
_atom_site_refinement_flags
_atom_site_disorder_assembly
_atom_site_disorder_group
C201 C 0.690(3) 0.200(3) 0.585(3) 0.12(2) Uiso 0.25 1 d P . .
C1 C 0.4341(6) 0.0435(6) 1.0055(7) 0.083(5) Uani 1 1 d . . .
C2 C 0.4300(6) -0.0579(6) 0.9810(7) 0.087(5) Uani 1 1 d D . .
C3 C 0.4468(7) -0.0202(7) 1.0938(8) 0.097(6) Uani 1 1 d D . .
C4 C 0.5392(7) 0.0811(9) 1.0619(9) 0.100(6) Uani 1 1 d . . .
C5 C 0.6009(5) 0.1197(5) 0.9479(9) 0.106(6) Uani 1 1 d . . .
H5A H 0.6184 0.1242 0.9868 0.128 Uiso 1 1 calc R . .
H5B H 0.6317 0.1284 0.9188 0.128 Uiso 1 1 calc R . .
C6 C 0.5773(5) 0.1648(5) 0.9407(9) 0.103(6) Uani 1 1 d . . .
H6A H 0.5677 0.1663 0.9001 0.154 Uiso 1 1 calc R . .
H6B H 0.6078 0.2040 0.9531 0.154 Uiso 1 1 calc R . .
H6C H 0.5422 0.1520 0.9645 0.154 Uiso 1 1 calc R . .
C7 C 0.5993(7) 0.0063(6) 1.0943(9) 0.099(6) Uani 1 1 d . . .
H7A H 0.6296 -0.0052 1.0903 0.118 Uiso 1 1 calc R . .
H7B H 0.6180 0.0485 1.0849 0.118 Uiso 1 1 calc R . .
C11 C 0.6473(6) 0.0652(5) 0.8204(7) 0.139(8) Uani 1 1 d G . .
C12 C 0.7078(6) 0.1011(8) 0.8335(7) 0.206(14) Uani 1 1 d G . .
H12 H 0.7263 0.0875 0.8594 0.247 Uiso 1 1 calc R . .
C13 C 0.7405(5) 0.1574(7) 0.8079(9) 0.231(18) Uani 1 1 d G . .
H13 H 0.7809 0.1815 0.8167 0.277 Uiso 1 1 calc R . .
C14 C 0.7128(9) 0.1778(5) 0.7692(8) 0.213(16) Uani 1 1 d G . .
H14 H 0.7347 0.2155 0.7521 0.255 Uiso 1 1 calc R . .
C15 C 0.6524(9) 0.1419(7) 0.7561(7) 0.166(9) Uani 1 1 d G . .
H15 H 0.6338 0.1555 0.7302 0.199 Uiso 1 1 calc R . .
C16 C 0.6196(5) 0.0856(7) 0.7817(7) 0.142(8) Uani 1 1 d G . .
H16 H 0.5792 0.0615 0.7729 0.171 Uiso 1 1 calc R . .
C10 C 0.6505(12) -0.0759(9) 0.8915(16) 0.198(15) Uani 1 1 d . . .
H10A H 0.6917 -0.0596 0.9042 0.237 Uiso 1 1 calc R . .
H10B H 0.6373 -0.1158 0.8763 0.237 Uiso 1 1 calc R . .
C17 C 0.5422(6) -0.0522(5) 0.8121(8) 0.108(6) Uani 1 1 d G . .
C18 C 0.4827(7) -0.0768(6) 0.8289(6) 0.108(6) Uani 1 1 d G . .
H18 H 0.4732 -0.0716 0.8672 0.129 Uiso 1 1 calc R . .
C19 C 0.4373(5) -0.1093(5) 0.7885(9) 0.141(9) Uani 1 1 d G . .
H19 H 0.3974 -0.1258 0.7998 0.169 Uiso 1 1 calc R . .
C20 C 0.4514(8) -0.1171(6) 0.7313(8) 0.140(8) Uani 1 1 d G . .
H20 H 0.4210 -0.1388 0.7042 0.167 Uiso 1 1 calc R . .
C21 C 0.5109(10) -0.0925(7) 0.7144(6) 0.167(11) Uani 1 1 d G . .
H21 H 0.5204 -0.0977 0.6761 0.200 Uiso 1 1 calc R . .
C22 C 0.5564(6) -0.0600(6) 0.7549(9) 0.126(8) Uani 1 1 d G . .
H22 H 0.5962 -0.0435 0.7436 0.151 Uiso 1 1 calc R . .
C8 C 0.5802(9) -0.0017(8) 1.1567(9) 0.116(6) Uani 1 1 d . . .
H8A H 0.5621 0.0222 1.1650 0.174 Uiso 1 1 calc R . .
H8B H 0.6144 0.0106 1.1818 0.174 Uiso 1 1 calc R . .
H8C H 0.5517 -0.0431 1.1638 0.174 Uiso 1 1 calc R . .
C23 C 0.6383(6) -0.0937(6) 1.0257(7) 0.105(6) Uani 1 1 d G . .
C24 C 0.7000(6) -0.0586(5) 1.0326(8) 0.164(11) Uani 1 1 d G . .
H24 H 0.7229 -0.0314 1.0033 0.197 Uiso 1 1 calc R . .
C25 C 0.7274(6) -0.0640(7) 1.0831(10) 0.23(2) Uani 1 1 d G . .
H25 H 0.7686 -0.0406 1.0877 0.279 Uiso 1 1 calc R . .
C26 C 0.6931(12) -0.1046(10) 1.1268(7) 0.30(3) Uani 1 1 d G . .
H26 H 0.7115 -0.1083 1.1606 0.359 Uiso 1 1 calc R . .
C27 C 0.6315(11) -0.1397(8) 1.1200(8) 0.29(3) Uani 1 1 d G . .
H27 H 0.6086 -0.1669 1.1492 0.346 Uiso 1 1 calc R . .
C28 C 0.6041(5) -0.1342(6) 1.0694(10) 0.168(11) Uani 1 1 d G . .
H28 H 0.5628 -0.1577 1.0648 0.201 Uiso 1 1 calc R . .
C9 C 0.6500(13) -0.0436(15) 0.8486(13) 0.202(13) Uani 1 1 d . . .
H9A H 0.6355 -0.0684 0.8135 0.243 Uiso 1 1 calc R . .
H9B H 0.6909 -0.0124 0.8408 0.243 Uiso 1 1 calc R . .
C29 C 0.5408(5) -0.1565(4) 0.9468(9) 0.178(12) Uani 1 1 d G . .
C30 C 0.5486(6) -0.2060(6) 0.9452(9) 0.189(12) Uani 1 1 d G . .
H30 H 0.5864 -0.2013 0.9513 0.227 Uiso 1 1 calc R . .
C31 C 0.5000(8) -0.2626(5) 0.9345(10) 0.224(17) Uani 1 1 d G . .
H31 H 0.5053 -0.2958 0.9334 0.269 Uiso 1 1 calc R . .
C32 C 0.4435(7) -0.2697(4) 0.9254(13) 0.30(2) Uani 1 1 d G . .
H32 H 0.4110 -0.3076 0.9183 0.363 Uiso 1 1 calc R . .
C33 C 0.4357(5) -0.2202(5) 0.9271(12) 0.29(3) Uani 1 1 d G . .
H33 H 0.3979 -0.2249 0.9210 0.352 Uiso 1 1 calc R . .
C34 C 0.4843(5) -0.1636(4) 0.9378(10) 0.197(14) Uani 1 1 d G . .
H34 H 0.4791 -0.1305 0.9389 0.236 Uiso 1 1 calc R . .
C42 C 0.8219(5) 0.0943(5) 0.9834(8) 0.126(8) Uani 1 1 d D . .
C43 C 0.7709(7) 0.1895(7) 1.0634(8) 0.120(7) Uani 1 1 d D . .
C44 C 0.7817(8) 0.1003(8) 1.0883(11) 0.106(7) Uani 1 1 d . . .
C45 C 0.9012(16) 0.2650(13) 1.1073(14) 0.198(14) Uani 1 1 d . . .
H45A H 0.9403 0.3008 1.1056 0.238 Uiso 1 1 calc R . .
H45B H 0.8707 0.2754 1.0987 0.238 Uiso 1 1 calc R . .
C46 C 0.8922(18) 0.2389(16) 1.157(2) 0.28(3) Uani 1 1 d . . .
H46A H 0.9145 0.2183 1.1594 0.426 Uiso 1 1 calc R . .
H46B H 0.8503 0.2107 1.1619 0.426 Uiso 1 1 calc R . .
H46C H 0.9051 0.2683 1.1882 0.426 Uiso 1 1 calc R . .
C47 C 0.8109(5) 0.2681(5) 0.9525(9) 0.100(5) Uani 1 1 d . . .
H47A H 0.8215 0.2845 0.9920 0.120 Uiso 1 1 calc R . .
H47B H 0.8343 0.3000 0.9247 0.120 Uiso 1 1 calc R . .
C51 C 0.9297(7) 0.3157(7) 0.8347(8) 0.169(11) Uani 1 1 d G . .
C52 C 0.9556(7) 0.3770(7) 0.8436(7) 0.197(13) Uani 1 1 d G . .
H52 H 0.9863 0.3963 0.8710 0.236 Uiso 1 1 calc R . .
C53 C 0.9356(9) 0.4096(5) 0.8115(9) 0.30(3) Uani 1 1 d G . .
H53 H 0.9529 0.4506 0.8175 0.360 Uiso 1 1 calc R . .
C54 C 0.8898(8) 0.3808(7) 0.7706(9) 0.182(12) Uani 1 1 d G . .
H54 H 0.8764 0.4026 0.7492 0.219 Uiso 1 1 calc R . .
C55 C 0.8639(5) 0.3195(7) 0.7618(8) 0.173(11) Uani 1 1 d G . .
H55 H 0.8332 0.3002 0.7344 0.208 Uiso 1 1 calc R . .
C56 C 0.8839(6) 0.2869(4) 0.7938(9) 0.204(15) Uani 1 1 d G . .
H56 H 0.8666 0.2459 0.7879 0.245 Uiso 1 1 calc R . .
C48 C 0.7443(6) 0.2452(6) 0.9420(8) 0.111(6) Uani 1 1 d . . .
H48A H 0.7330 0.2262 0.9040 0.166 Uiso 1 1 calc R . .
H48B H 0.7370 0.2781 0.9432 0.166 Uiso 1 1 calc R . .
H48C H 0.7212 0.2167 0.9721 0.166 Uiso 1 1 calc R . .
C57 C 0.9475(7) 0.2190(6) 0.8263(9) 0.137(9) Uani 1 1 d G . .
C58 C 0.9797(7) 0.2296(7) 0.7742(10) 0.173(10) Uani 1 1 d G . .
H58 H 1.0069 0.2686 0.7629 0.207 Uiso 1 1 calc R . .
C59 C 0.9712(9) 0.1818(12) 0.7390(7) 0.255(19) Uani 1 1 d G . .
H59 H 0.9927 0.1888 0.7042 0.306 Uiso 1 1 calc R . .
C60 C 0.9305(9) 0.1235(9) 0.7559(9) 0.185(13) Uani 1 1 d G . .
H60 H 0.9248 0.0915 0.7324 0.222 Uiso 1 1 calc R . .
C61 C 0.8983(7) 0.1129(5) 0.8080(10) 0.191(13) Uani 1 1 d G . .
H61 H 0.8711 0.0739 0.8193 0.229 Uiso 1 1 calc R . .
C62 C 0.9068(6) 0.1607(8) 0.8432(7) 0.155(9) Uani 1 1 d G . .
H62 H 0.8853 0.1537 0.8781 0.186 Uiso 1 1 calc R . .
C49 C 1.0380(9) 0.3210(19) 0.873(2) 0.36(3) Uani 1 1 d . . .
H49A H 1.0531 0.2997 0.8497 0.436 Uiso 1 1 calc R . .
H49B H 1.0511 0.3596 0.8546 0.436 Uiso 1 1 calc R . .
C63 C 1.0491(7) 0.3027(8) 1.0602(9) 0.25(2) Uani 1 1 d G . .
C64 C 1.0407(7) 0.2602(6) 1.1026(13) 0.211(16) Uani 1 1 d G . .
H64 H 1.0208 0.2198 1.0929 0.253 Uiso 1 1 calc R . .
C65 C 1.0620(10) 0.2782(12) 1.1596(11) 0.36(3) Uani 1 1 d G . .
H65 H 1.0564 0.2499 1.1880 0.433 Uiso 1 1 calc R . .
C66 C 1.0917(10) 0.3387(14) 1.1742(9) 0.37(4) Uani 1 1 d G . .
H66 H 1.1059 0.3507 1.2123 0.445 Uiso 1 1 calc R . .
C67 C 1.1000(7) 0.3811(8) 1.1318(13) 0.33(3) Uani 1 1 d G . .
H67 H 1.1199 0.4215 1.1415 0.400 Uiso 1 1 calc R . .
C68 C 1.0788(7) 0.3631(7) 1.0748(11) 0.30(3) Uani 1 1 d G . .
H68 H 1.0844 0.3915 1.0464 0.357 Uiso 1 1 calc R . .
C50 C 1.0579(8) 0.3278(12) 0.931(2) 0.30(3) Uani 1 1 d . . .
H50A H 1.0628 0.3656 0.9445 0.363 Uiso 1 1 calc R . .
H50B H 1.0976 0.3326 0.9294 0.363 Uiso 1 1 calc R . .
C69 C 1.0321(4) 0.2134(4) 0.9729(10) 0.174(12) Uani 1 1 d G . .
C70 C 1.0895(3) 0.2214(5) 0.9735(10) 0.197(13) Uani 1 1 d G . .
H70 H 1.1222 0.2589 0.9815 0.236 Uiso 1 1 calc R . .
C71 C 1.0981(4) 0.1733(7) 0.9620(11) 0.233(15) Uani 1 1 d G . .
H71 H 1.1366 0.1787 0.9623 0.280 Uiso 1 1 calc R . .
C72 C 1.0493(6) 0.1172(6) 0.9499(12) 0.30(2) Uani 1 1 d G . .
H72 H 1.0551 0.0850 0.9422 0.362 Uiso 1 1 calc R . .
C73 C 0.9919(5) 0.1092(5) 0.9494(12) 0.27(2) Uani 1 1 d G . .
H73 H 0.9592 0.0717 0.9414 0.321 Uiso 1 1 calc R . .
C74 C 0.9832(3) 0.1573(5) 0.9609(11) 0.205(14) Uani 1 1 d G . .
H74 H 0.9448 0.1519 0.9606 0.246 Uiso 1 1 calc R . .
C82 C 0.748(3) 0.184(3) 0.284(4) 0.11(2) Uiso 0.25 1 d P . .
C83 C 0.065(4) 0.137(4) 0.610(5) 0.18(4) Uiso 0.25 1 d P . .
C85 C 0.6667 0.3333 0.093(14) 0.26(11) Uiso 0.25 3 d SP . .
C86 C 0.6667 0.3333 0.030(6) 0.08(3) Uiso 0.25 3 d SP . .
C87 C 0.737(3) 0.231(3) 0.249(3) 0.11(2) Uiso 0.25 1 d P . .
C88 C 0.737(3) 0.268(3) 0.204(3) 0.098(19) Uiso 0.25 1 d P . .
C89 C 0.730(4) 0.163(4) 0.242(4) 0.13(3) Uiso 0.25 1 d P . .
C91 C 0.670(5) 0.301(4) 0.736(5) 0.19(5) Uiso 0.25 1 d P . .
C92 C 0.095(5) 0.149(5) 0.688(5) 0.18(4) Uiso 0.25 1 d P . .
C93 C 0.146(2) 0.327(2) 0.778(3) 0.089(18) Uiso 0.25 1 d P . .
Fe1 Fe 0.48528(7) 0.01151(7) 1.02684(15) 0.0850(8) Uani 1 1 d . . .
Fe2 Fe 0.79745(9) 0.14593(8) 1.02705(16) 0.1047(9) Uani 1 1 d . . .
Ni2 Ni 0.92684(8) 0.25558(8) 0.96979(18) 0.1261(13) Uani 1 1 d . . .
P3 P 0.95687(19) 0.2781(2) 0.8775(4) 0.161(3) Uani 1 1 d . . .
P4 P 1.01773(16) 0.27406(18) 0.9866(5) 0.183(4) Uani 1 1 d . . .
S3 S 0.82935(14) 0.20791(13) 0.9437(3) 0.1014(16) Uani 1 1 d . . .
S4 S 0.89632(19) 0.20659(17) 1.0564(3) 0.140(3) Uani 1 1 d . . .
C41 C 0.7221(6) 0.0939(6) 0.9910(8) 0.087(5) Uani 1 1 d . . .
N3 N 0.6744(5) 0.0600(5) 0.9759(7) 0.089(4) Uani 1 1 d . . .
N1 N 0.9429(5) 0.3416(5) 0.9927(8) 0.120(6) Uani 1 1 d . . .
N2 N 0.3931(5) -0.0999(6) 0.9566(7) 0.108(5) Uani 1 1 d D . .
N4 N 0.8315(5) 0.0618(5) 0.9577(10) 0.167(9) Uani 1 1 d D . .
Ni1 Ni 0.58746(7) -0.00904(7) 0.95274(15) 0.0879(7) Uani 1 1 d . . .
O1 O 0.4210(5) -0.0432(5) 1.1372(7) 0.122(5) Uani 1 1 d D . .
O2 O 0.5706(5) 0.1263(4) 1.0871(7) 0.115(5) Uani 1 1 d . . .
O3 O 0.7505(8) 0.2141(6) 1.0868(7) 0.172(6) Uani 1 1 d D . .
O4 O 0.7719(8) 0.0707(6) 1.1314(8) 0.164(7) Uani 1 1 d . . .
P1 P 0.60544(19) -0.0091(2) 0.8602(3) 0.1091(17) Uani 1 1 d . . .
P2 P 0.60419(17) -0.08358(17) 0.9581(3) 0.1098(18) Uani 1 1 d . . .
S1 S 0.53945(13) 0.04242(13) 0.9385(2) 0.0842(13) Uani 1 1 d . . .
S2 S 0.54317(15) -0.03368(14) 1.0421(2) 0.0887(14) Uani 1 1 d . . .
C95 C 0.112(3) 0.181(3) 0.711(4) 0.083(18) Uiso 0.25 1 d P . .
C98 C 0.736(5) 0.302(4) 0.707(5) 0.19(4) Uiso 0.25 1 d P . .
C99 C 0.6667 0.3333 0.762(8) 0.13(5) Uiso 0.25 3 d SP . .
C96 C 0.141(3) 0.249(3) 0.781(3) 0.12(2) Uiso 0.25 1 d P . .
C97 C 0.057(5) 0.085(5) 0.827(5) 0.19(4) Uiso 0.25 1 d P . .
C100 C 0.0000 0.0000 0.812(8) 0.16(6) Uiso 0.25 3 d SP . .
C200 C 0.624(5) 0.177(4) 0.616(5) 0.18(4) Uiso 0.25 1 d P . .
C202 C 0.592(3) 0.201(3) 0.607(4) 0.13(2) Uiso 0.25 1 d P . .
C81 C 0.114(3) 0.181(3) 0.767(4) 0.12(2) Uiso 0.25 1 d P . .
C203 C 0.560(5) 0.231(5) 0.615(5) 0.20(4) Uiso 0.25 1 d P . .
C204 C 0.027(5) 0.039(4) 0.792(5) 0.17(4) Uiso 0.25 1 d P . .

loop_
_atom_site_aniso_label
_atom_site_aniso_U_11
_atom_site_aniso_U_22
_atom_site_aniso_U_33
_atom_site_aniso_U_23
_atom_site_aniso_U_13
_atom_site_aniso_U_12
C1 0.068(9) 0.068(9) 0.104(14) 0.023(9) 0.001(9) 0.027(7)
C2 0.051(8) 0.069(9) 0.140(16) 0.018(11) -0.004(10) 0.029(7)
C3 0.073(11) 0.064(10) 0.16(2) 0.025(12) -0.009(13) 0.038(9)
C4 0.092(11) 0.115(13) 0.139(17) 0.053(13) 0.033(12) 0.087(11)
C5 0.038(6) 0.060(7) 0.23(2) 0.053(11) 0.032(11) 0.031(6)
C6 0.067(8) 0.064(8) 0.179(17) 0.001(11) 0.013(11) 0.034(7)
C7 0.117(13) 0.080(10) 0.132(18) 0.014(11) 0.003(13) 0.074(10)
C11 0.070(11) 0.139(17) 0.132(18) -0.054(15) -0.001(12) -0.005(11)
C12 0.070(13) 0.31(4) 0.18(3) 0.06(2) 0.006(15) 0.051(18)
C13 0.16(2) 0.19(3) 0.12(2) 0.02(2) 0.042(19) -0.08(2)
C14 0.22(3) 0.14(2) 0.11(2) -0.007(17) 0.01(2) -0.04(2)
C15 0.18(2) 0.074(12) 0.17(2) -0.008(15) 0.014(19) 0.013(13)
C16 0.122(16) 0.118(16) 0.19(2) -0.042(17) -0.060(16) 0.061(14)
C10 0.18(2) 0.098(15) 0.37(4) -0.01(2) 0.11(3) 0.106(15)
C17 0.126(17) 0.070(10) 0.16(2) -0.027(12) -0.017(15) 0.070(12)
C18 0.097(12) 0.096(12) 0.149(18) 0.006(13) 0.009(14) 0.062(10)
C19 0.074(11) 0.102(14) 0.19(3) 0.006(15) -0.048(16) -0.001(10)
C20 0.19(3) 0.134(17) 0.090(18) -0.044(14) -0.040(17) 0.079(19)
C21 0.18(2) 0.15(2) 0.21(3) -0.01(2) 0.04(3) 0.111(19)
C22 0.118(15) 0.088(13) 0.20(3) -0.058(15) -0.063(18) 0.072(12)
C8 0.137(16) 0.135(16) 0.079(16) -0.017(12) -0.014(13) 0.071(13)
C23 0.072(10) 0.074(9) 0.193(19) -0.010(13) 0.006(14) 0.056(8)
C24 0.092(13) 0.069(10) 0.35(4) -0.016(18) 0.04(2) 0.052(10)
C25 0.20(2) 0.15(2) 0.43(5) -0.13(3) -0.21(3) 0.15(2)
C26 0.52(7) 0.25(4) 0.34(5) -0.08(4) -0.11(5) 0.34(5)
C27 0.27(4) 0.49(7) 0.22(4) 0.14(4) 0.03(3) 0.28(5)
C28 0.110(15) 0.115(16) 0.26(3) 0.003(19) 0.04(2) 0.045(13)
C9 0.23(3) 0.26(3) 0.25(3) 0.00(3) 0.00(3) 0.22(3)
C29 0.122(14) 0.061(9) 0.37(4) -0.018(17) -0.09(2) 0.058(10)
C30 0.158(17) 0.076(11) 0.32(3) 0.010(19) -0.09(2) 0.053(12)
C31 0.18(2) 0.100(16) 0.41(5) 0.01(2) -0.10(3) 0.088(17)
C32 0.22(3) 0.043(10) 0.61(7) -0.04(2) -0.13(4) 0.041(14)
C33 0.136(16) 0.058(10) 0.65(8) 0.03(3) -0.12(3) 0.018(11)
C34 0.116(13) 0.049(8) 0.41(4) -0.028(18) -0.05(2) 0.026(9)
C42 0.039(7) 0.039(7) 0.28(3) 0.003(12) -0.042(11) 0.005(6)
C43 0.137(14) 0.078(10) 0.17(2) -0.029(12) -0.052(14) 0.076(11)
C44 0.108(12) 0.072(11) 0.16(2) -0.029(13) -0.042(14) 0.060(10)
C45 0.23(3) 0.13(2) 0.20(3) -0.01(2) -0.11(3) 0.06(2)
C46 0.29(4) 0.19(4) 0.40(7) -0.10(4) -0.21(5) 0.13(3)
C47 0.070(8) 0.069(8) 0.188(16) -0.037(12) -0.049(11) 0.056(7)
C51 0.107(16) 0.104(16) 0.30(3) -0.034(19) 0.024(19) 0.052(13)
C52 0.27(3) 0.076(14) 0.19(3) -0.012(17) 0.09(2) 0.052(18)
C53 0.63(8) 0.15(3) 0.20(4) -0.05(2) 0.01(4) 0.25(4)
C54 0.25(3) 0.13(2) 0.19(3) 0.009(19) 0.08(2) 0.11(2)
C55 0.103(12) 0.090(12) 0.36(4) 0.034(19) 0.042(18) 0.071(11)
C56 0.041(9) 0.087(12) 0.47(5) 0.03(2) 0.011(19) 0.021(9)
C48 0.070(9) 0.085(10) 0.179(18) -0.002(12) -0.044(12) 0.040(8)
C57 0.079(12) 0.088(13) 0.25(3) -0.035(16) 0.000(15) 0.044(10)
C58 0.17(2) 0.14(2) 0.25(3) 0.01(2) 0.03(2) 0.103(18)
C59 0.29(4) 0.24(3) 0.36(5) -0.10(4) -0.06(4) 0.22(3)
C60 0.22(3) 0.19(3) 0.21(3) -0.05(2) -0.10(3) 0.15(3)
C61 0.19(2) 0.22(3) 0.24(3) -0.04(3) 0.01(2) 0.17(2)
C62 0.136(16) 0.090(13) 0.22(2) -0.064(17) 0.001(17) 0.043(13)
C49 0.027(12) 0.42(6) 0.45(6) -0.23(5) -0.05(2) -0.036(19)
C63 0.149(19) 0.120(17) 0.56(6) -0.19(3) -0.22(3) 0.116(17)
C64 0.120(16) 0.115(16) 0.43(5) -0.12(3) -0.10(3) 0.084(14)
C65 0.32(5) 0.46(7) 0.47(7) -0.30(6) -0.27(5) 0.32(6)
C66 0.41(6) 0.51(8) 0.44(6) -0.28(6) -0.30(5) 0.41(6)
C67 0.22(3) 0.20(3) 0.66(8) -0.28(4) -0.34(4) 0.17(2)
C68 0.083(12) 0.109(15) 0.73(8) -0.17(3) -0.16(3) 0.073(12)
C50 0.032(11) 0.16(2) 0.62(9) -0.03(4) -0.08(3) -0.023(12)
C69 0.057(8) 0.081(10) 0.41(4) -0.010(18) -0.011(16) 0.049(8)
C70 0.075(10) 0.173(17) 0.39(4) -0.05(2) -0.019(19) 0.095(12)
C71 0.15(2) 0.24(3) 0.39(5) 0.00(4) -0.01(3) 0.16(2)
C72 0.22(3) 0.19(2) 0.56(7) -0.17(4) -0.12(4) 0.15(2)
C73 0.095(11) 0.140(15) 0.61(6) -0.11(3) -0.08(3) 0.093(12)
C74 0.065(9) 0.083(10) 0.48(4) -0.06(2) -0.05(2) 0.051(8)
Fe1 0.0542(10) 0.0451(9) 0.158(2) 0.0185(14) 0.0083(15) 0.0266(8)
Fe2 0.0820(13) 0.0556(10) 0.189(3) -0.0231(17) -0.0429(18) 0.0434(10)
Ni2 0.0573(11) 0.0610(11) 0.267(4) -0.0490(18) -0.0473(18) 0.0349(9)
P3 0.056(3) 0.105(4) 0.302(10) -0.073(5) -0.006(4) 0.026(3)
P4 0.047(2) 0.066(3) 0.432(13) -0.038(5) -0.060(5) 0.027(2)
S3 0.0587(18) 0.0536(18) 0.197(5) -0.034(3) -0.031(3) 0.0320(15)
S4 0.106(3) 0.052(2) 0.268(8) -0.055(3) -0.099(4) 0.043(2)
C41 0.056(8) 0.069(8) 0.174(16) -0.026(10) -0.024(10) 0.059(8)
N3 0.058(6) 0.075(7) 0.151(13) 0.003(8) -0.007(8) 0.047(6)
N1 0.064(7) 0.055(7) 0.253(19) -0.022(10) -0.037(10) 0.040(6)
N2 0.038(6) 0.088(8) 0.186(15) 0.000(11) -0.013(9) 0.022(6)
N4 0.061(7) 0.052(7) 0.40(3) -0.045(13) 0.011(13) 0.040(6)
Ni1 0.0524(10) 0.0586(10) 0.160(2) -0.0041(14) -0.0077(13) 0.0331(8)
O1 0.091(8) 0.082(8) 0.168(14) 0.022(8) 0.018(8) 0.025(7)
O2 0.088(7) 0.042(5) 0.194(13) -0.001(8) 0.021(8) 0.018(5)
O3 0.254(17) 0.119(10) 0.192(15) -0.001(10) 0.023(13) 0.130(12)
O4 0.220(16) 0.087(10) 0.180(16) -0.012(10) -0.095(13) 0.073(10)
P1 0.070(3) 0.112(3) 0.166(5) -0.018(4) -0.014(3) 0.061(3)
P2 0.075(2) 0.068(2) 0.198(5) -0.021(3) -0.006(4) 0.044(2)
S1 0.0508(17) 0.0570(18) 0.150(4) 0.009(3) 0.000(2) 0.0308(15)
S2 0.066(2) 0.0531(18) 0.153(4) 0.009(3) -0.003(3) 0.0339(17)

loop_
_atom_type_symbol
_atom_type_description
_atom_type_scat_dispersion_real
_atom_type_scat_dispersion_imag
_atom_type_scat_source
C C 0.0033 0.0016 'International Tables Vol C Tables 4.2.6.8 and 6.1.1.4'
H H 0.0000 0.0000 'International Tables Vol C Tables 4.2.6.8 and 6.1.1.4'
N N 0.0061 0.0033 'International Tables Vol C Tables 4.2.6.8 and 6.1.1.4'
O O 0.0106 0.0060 'International Tables Vol C Tables 4.2.6.8 and 6.1.1.4'
P P 0.1023 0.0942 'International Tables Vol C Tables 4.2.6.8 and 6.1.1.4'
S S 0.1246 0.1234 'International Tables Vol C Tables 4.2.6.8 and 6.1.1.4'
Fe Fe 0.3463 0.8444 'International Tables Vol C Tables 4.2.6.8 and 6.1.1.4'
Ni Ni 0.3393 1.1124 'International Tables Vol C Tables 4.2.6.8 and 6.1.1.4'

loop_
_geom_angle_atom_site_label_1
_geom_angle_atom_site_label_2
_geom_angle_atom_site_label_3
_geom_angle
_geom_angle_site_symmetry_1
_geom_angle_site_symmetry_3
_geom_angle_publ_flag
N1 C1 Fe1 173.5(12) 3_665 . ?
N2 C2 Fe1 174.3(14) . . ?
O1 C3 Fe1 177.5(15) . . ?
O2 C4 Fe1 174.6(14) . . ?
C6 C5 S1 110.4(8) . . ?
C8 C7 S2 116.4(13) . . ?
C12 C11 C16 120.0 . . ?
C12 C11 P1 117.1(9) . . ?
C16 C11 P1 122.8(10) . . ?
C11 C12 C13 120.0 . . ?
C14 C13 C12 120.0 . . ?
C15 C14 C13 120.0 . . ?
C14 C15 C16 120.0 . . ?
C15 C16 C11 120.0 . . ?
C9 C10 P2 117.8(16) . . ?
C18 C17 C22 120.0 . . ?
C18 C17 P1 124.5(13) . . ?
C22 C17 P1 115.5(13) . . ?
C17 C18 C19 120.0 . . ?
C20 C19 C18 120.0 . . ?
C19 C20 C21 120.0 . . ?
C20 C21 C22 120.0 . . ?
C21 C22 C17 120.0 . . ?
C24 C23 C28 120.0 . . ?
C24 C23 P2 118.1(12) . . ?
C28 C23 P2 121.9(12) . . ?
C25 C24 C23 120.0 . . ?
C24 C25 C26 120.0 . . ?
C25 C26 C27 120.0 . . ?
C28 C27 C26 120.0 . . ?
C27 C28 C23 120.0 . . ?
C10 C9 P1 115(2) . . ?
C30 C29 C34 120.0 . . ?
C30 C29 P2 119.6(7) . . ?
C34 C29 P2 120.4(7) . . ?
C31 C30 C29 120.0 . . ?
C30 C31 C32 120.0 . . ?
C33 C32 C31 120.0 . . ?
C32 C33 C34 120.0 . . ?
C33 C34 C29 120.0 . . ?
N4 C42 Fe2 174.9(11) . . ?
O3 C43 Fe2 175.6(17) . . ?
O4 C44 Fe2 177.9(17) . . ?
C46 C45 S4 102(3) . . ?
C48 C47 S3 111.7(9) . . ?
C52 C51 C56 120.0 . . ?
C52 C51 P3 117.0(11) . . ?
C56 C51 P3 123.0(11) . . ?
C51 C52 C53 120.0 . . ?
C54 C53 C52 120.0 . . ?
C55 C54 C53 120.0 . . ?
C54 C55 C56 120.0 . . ?
C55 C56 C51 120.0 . . ?
C58 C57 C62 120.0 . . ?
C58 C57 P3 123.9(13) . . ?
C62 C57 P3 116.0(13) . . ?
C59 C58 C57 120.0 . . ?
C58 C59 C60 120.0 . . ?
C61 C60 C59 120.0 . . ?
C62 C61 C60 120.0 . . ?
C61 C62 C57 120.0 . . ?
C50 C49 P3 105(3) . . ?
C64 C63 C68 120.0 . . ?
C64 C63 P4 116.6(15) . . ?
C68 C63 P4 123.4(14) . . ?
C63 C64 C65 120.0 . . ?
C64 C65 C66 120.0 . . ?
C65 C66 C67 120.0 . . ?
C66 C67 C68 120.0 . . ?
C67 C68 C63 120.0 . . ?
C49 C50 P4 123(2) . . ?
C70 C69 C74 120.0 . . ?
C70 C69 P4 122.3(6) . . ?
C74 C69 P4 117.6(6) . . ?
C71 C70 C69 120.0 . . ?
C70 C71 C72 120.0 . . ?
C71 C72 C73 120.0 . . ?
C74 C73 C72 120.0 . . ?
C73 C74 C69 120.0 . . ?
C89 C82 C87 77(7) . . ?
C88 C87 C82 160(7) . . ?
C88 C87 C89 127(6) . . ?
C82 C87 C89 38(4) . . ?
C82 C89 C87 66(7) . . ?
C99 C91 C91 44(8) . 3_665 ?
C99 C91 C91 44(8) . 2_655 ?
C91 C91 C91 60.00(6) 3_665 2_655 ?
C99 C91 C98 129(9) . . ?
C91 C91 C98 147(8) 3_665 . ?
C91 C91 C98 93(10) 2_655 . ?
C95 C92 C81 31(8) . . ?
C95 C92 C83 134(10) . . ?
C81 C92 C83 159(8) . . ?
C3 Fe1 C4 93.3(8) . . ?
C3 Fe1 C1 93.9(6) . . ?
C4 Fe1 C1 92.1(6) . . ?
C3 Fe1 C2 92.8(7) . . ?
C4 Fe1 C2 173.5(8) . . ?
C1 Fe1 C2 85.2(6) . . ?
C3 Fe1 S2 89.6(5) . . ?
C4 Fe1 S2 93.6(4) . . ?
C1 Fe1 S2 173.1(5) . . ?
C2 Fe1 S2 88.7(4) . . ?
C3 Fe1 S1 171.8(5) . . ?
C4 Fe1 S1 90.3(6) . . ?
C1 Fe1 S1 93.4(5) . . ?
C2 Fe1 S1 83.9(5) . . ?
S2 Fe1 S1 82.82(16) . . ?
C44 Fe2 C43 91.3(8) . . ?
C44 Fe2 C41 93.2(8) . . ?
C43 Fe2 C41 93.7(6) . . ?
C44 Fe2 C42 89.4(7) . . ?
C43 Fe2 C42 176.1(7) . . ?
C41 Fe2 C42 82.5(5) . . ?
C44 Fe2 S4 91.9(6) . . ?
C43 Fe2 S4 94.6(6) . . ?
C41 Fe2 S4 170.1(6) . . ?
C42 Fe2 S4 89.1(4) . . ?
C44 Fe2 S3 173.4(5) . . ?
C43 Fe2 S3 93.3(6) . . ?
C41 Fe2 S3 91.2(6) . . ?
C42 Fe2 S3 86.3(5) . . ?
S4 Fe2 S3 83.1(2) . . ?
N1 Ni2 P4 95.9(3) . . ?
N1 Ni2 P3 95.6(5) . . ?
P4 Ni2 P3 84.9(3) . . ?
N1 Ni2 S4 101.8(6) . . ?
P4 Ni2 S4 90.4(3) . . ?
P3 Ni2 S4 162.3(2) . . ?
N1 Ni2 S3 102.5(3) . . ?
P4 Ni2 S3 161.53(19) . . ?
P3 Ni2 S3 92.5(3) . . ?
S4 Ni2 S3 86.6(2) . . ?
C51 P3 C49 106.8(19) . . ?
C51 P3 C57 100.8(9) . . ?
C49 P3 C57 95.8(13) . . ?
C51 P3 Ni2 119.2(6) . . ?
C49 P3 Ni2 111.2(15) . . ?
C57 P3 Ni2 119.9(7) . . ?
C50 P4 C69 105.2(14) . . ?
C50 P4 C63 111.4(14) . . ?
C69 P4 C63 105.3(9) . . ?
C50 P4 Ni2 100.9(9) . . ?
C69 P4 Ni2 116.4(4) . . ?
C63 P4 Ni2 117.0(6) . . ?
C47 S3 Ni2 101.5(4) . . ?
C47 S3 Fe2 109.7(7) . . ?
Ni2 S3 Fe2 94.3(2) . . ?
C45 S4 Ni2 103.0(9) . . ?
C45 S4 Fe2 109.4(12) . . ?
Ni2 S4 Fe2 94.9(3) . . ?
N3 C41 Fe2 171.9(17) . . ?
C41 N3 Ni1 174.3(11) . . ?
C1 N1 Ni2 174.6(11) 2_655 . ?
N3 Ni1 P1 96.0(4) . . ?
N3 Ni1 P2 97.7(3) . . ?
P1 Ni1 P2 85.2(2) . . ?
N3 Ni1 S1 101.8(3) . . ?
P1 Ni1 S1 92.5(2) . . ?
P2 Ni1 S1 160.50(17) . . ?
N3 Ni1 S2 100.9(5) . . ?
P1 Ni1 S2 162.90(19) . . ?
P2 Ni1 S2 89.8(2) . . ?
S1 Ni1 S2 86.82(18) . . ?
C9 P1 C17 102.3(12) . . ?
C9 P1 C11 104.4(12) . . ?
C17 P1 C11 102.6(7) . . ?
C9 P1 Ni1 109.7(10) . . ?
C17 P1 Ni1 117.4(7) . . ?
C11 P1 Ni1 118.6(5) . . ?
C29 P2 C23 102.7(8) . . ?
C29 P2 C10 101.2(11) . . ?
C23 P2 C10 111.1(11) . . ?
C29 P2 Ni1 116.1(4) . . ?
C23 P2 Ni1 119.3(4) . . ?
C10 P2 Ni1 105.0(8) . . ?
C5 S1 Ni1 101.1(4) . . ?
C5 S1 Fe1 108.3(6) . . ?
Ni1 S1 Fe1 95.0(2) . . ?
C7 S2 Ni1 106.8(7) . . ?
C7 S2 Fe1 110.7(5) . . ?
Ni1 S2 Fe1 95.0(2) . . ?
C92 C95 C81 128(10) . . ?
C91 C99 C91 91(10) 3_665 2_655 ?
C91 C99 C91 91(10) 3_665 . ?
C91 C99 C91 91(10) 2_655 . ?
C81 C96 C93 155(6) . . ?
C204 C97 C100 28(8) . . ?
C204 C100 C204 100(10) . 3 ?
C204 C100 C204 100(10) . 2 ?
C204 C100 C204 100(10) 3 2 ?
C204 C100 C97 120(9) . 3 ?
C204 C100 C97 38(8) 3 3 ?
C204 C100 C97 122(9) 2 3 ?
C204 C100 C97 38(8) . . ?
C204 C100 C97 122(9) 3 . ?
C204 C100 C97 120(9) 2 . ?
C97 C100 C97 117(4) 3 . ?
C204 C100 C97 122(9) . 2 ?
C204 C100 C97 120(9) 3 2 ?
C204 C100 C97 38(8) 2 2 ?
C97 C100 C97 117(4) 3 2 ?
C97 C100 C97 117(4) . 2 ?
C202 C200 C201 124(9) . . ?
C200 C202 C203 164(10) . . ?
C95 C81 C96 102(7) . . ?
C95 C81 C92 21(5) . . ?
C96 C81 C92 123(7) . . ?
C100 C204 C97 114(10) . . ?
C100 C204 C204 40(8) . 3 ?
C97 C204 C204 134(10) . 3 ?
C100 C204 C204 40(8) . 2 ?
C97 C204 C204 132(10) . 2 ?
C204 C204 C204 60.00(4) 3 2 ?

loop_
_geom_bond_atom_site_label_1
_geom_bond_atom_site_label_2
_geom_bond_distance
_geom_bond_site_symmetry_2
_geom_bond_publ_flag
C201 C200 1.66(11) . ?
C1 N1 1.166(15) 3_665 ?
C1 Fe1 1.936(15) . ?
C2 N2 1.162(9) . ?
C2 Fe1 1.941(14) . ?
C3 O1 1.170(9) . ?
C3 Fe1 1.774(18) . ?
C4 O2 1.18(2) . ?
C4 Fe1 1.81(2) . ?
C5 C6 1.569(15) . ?
C5 S1 1.835(12) . ?
C7 C8 1.48(2) . ?
C7 S2 1.752(18) . ?
C11 C12 1.3900 . ?
C11 C16 1.3900 . ?
C11 P1 1.893(13) . ?
C12 C13 1.3900 . ?
C13 C14 1.3900 . ?
C14 C15 1.3900 . ?
C15 C16 1.3900 . ?
C10 C9 1.29(3) . ?
C10 P2 1.87(3) . ?
C17 C18 1.3900 . ?
C17 C22 1.3900 . ?
C17 P1 1.808(11) . ?
C18 C19 1.3900 . ?
C19 C20 1.3900 . ?
C20 C21 1.3900 . ?
C21 C22 1.3900 . ?
C23 C24 1.3900 . ?
C23 C28 1.3900 . ?
C23 P2 1.850(14) . ?
C24 C25 1.3900 . ?
C25 C26 1.3900 . ?
C26 C27 1.3900 . ?
C27 C28 1.3900 . ?
C9 P1 1.790(18) . ?
C29 C30 1.3900 . ?
C29 C34 1.3900 . ?
C29 P2 1.790(9) . ?
C30 C31 1.3900 . ?
C31 C32 1.3900 . ?
C32 C33 1.3900 . ?
C33 C34 1.3900 . ?
C42 N4 1.144(10) . ?
C42 Fe2 1.998(15) . ?
C43 O3 1.135(9) . ?
C43 Fe2 1.785(15) . ?
C44 O4 1.19(2) . ?
C44 Fe2 1.73(2) . ?
C45 C46 1.28(4) . ?
C45 S4 1.85(3) . ?
C47 C48 1.528(15) . ?
C47 S3 1.849(10) . ?
C51 C52 1.3900 . ?
C51 C56 1.3900 . ?
C51 P3 1.746(15) . ?
C52 C53 1.3900 . ?
C53 C54 1.3900 . ?
C54 C55 1.3900 . ?
C55 C56 1.3900 . ?
C57 C58 1.3900 . ?
C57 C62 1.3900 . ?
C57 P3 1.833(14) . ?
C58 C59 1.3900 . ?
C59 C60 1.3900 . ?
C60 C61 1.3900 . ?
C61 C62 1.3900 . ?
C49 C50 1.39(6) . ?
C49 P3 1.82(2) . ?
C63 C64 1.3900 . ?
C63 C68 1.3900 . ?
C63 P4 1.841(19) . ?
C64 C65 1.3900 . ?
C65 C66 1.3900 . ?
C66 C67 1.3900 . ?
C67 C68 1.3900 . ?
C50 P4 1.78(4) . ?
C69 C70 1.3900 . ?
C69 C74 1.3900 . ?
C69 P4 1.805(9) . ?
C70 C71 1.3900 . ?
C71 C72 1.3900 . ?
C72 C73 1.3900 . ?
C73 C74 1.3900 . ?
C82 C89 1.07(9) . ?
C82 C87 1.59(10) . ?
C83 C92 1.89(15) . ?
C85 C86 1.4(3) . ?
C87 C88 1.39(8) . ?
C87 C89 1.70(10) . ?
C91 C99 1.07(13) . ?
C91 C91 1.53(17) 3_665 ?
C91 C91 1.53(17) 2_655 ?
C91 C98 1.81(13) . ?
C92 C95 0.89(11) . ?
C92 C81 1.95(15) . ?
C93 C96 1.95(9) . ?
Fe1 S2 2.334(4) . ?
Fe1 S1 2.342(6) . ?
Fe2 C41 1.907(15) . ?
Fe2 S4 2.325(5) . ?
Fe2 S3 2.343(7) . ?
Ni2 N1 2.108(12) . ?
Ni2 P4 2.179(4) . ?
Ni2 P3 2.206(10) . ?
Ni2 S4 2.254(8) . ?
Ni2 S3 2.257(4) . ?
C41 N3 1.149(14) . ?
N3 Ni1 2.117(12) . ?
N1 C1 1.166(15) 2_655 ?
Ni1 P1 2.150(8) . ?
Ni1 P2 2.174(4) . ?
Ni1 S1 2.246(3) . ?
Ni1 S2 2.256(6) . ?
C95 C81 1.28(8) . ?
C99 C91 1.07(12) 3_665 ?
C99 C91 1.07(13) 2_655 ?
C96 C81 1.55(9) . ?
C97 C204 1.33(11) . ?
C97 C100 1.96(12) . ?
C100 C204 1.00(12) . ?
C100 C204 1.00(12) 3 ?
C100 C204 1.00(12) 2 ?
C100 C97 1.96(12) 3 ?
C100 C97 1.96(12) 2 ?
C200 C202 1.27(10) . ?
C202 C203 1.41(12) . ?
C204 C204 1.53(14) 3 ?
C204 C204 1.53(14) 2 ?
